data_7005723
loop_
_publ_author_name
'Scapens, David'
'Adams, Harry'
'Johnson, Tony R.'
'Mann, Brian E.'
'Sawle, Philip'
'Aqil, Rehan'
'Perrior, Trevor'
'Motterlini, Roberto'

_publ_section_title
;
 [(Eta-C5H4R)Fe(CO)2X], X = Cl, Br, I, NO3, CO2Me and
 [(eta-C5H4R)Fe(CO)3]+, R = (CH2)nCO2Me (n = 0-2), and CO2CH2CH2OH: a
 new group of CO-releasing molecules.
;
_journal_issue 43
_journal_name_full 'Dalton transactions (Cambridge, England : 2003)'
_journal_page_first 4962
_journal_page_last 4973
_journal_paper_doi 10.1039/b704832g
_journal_year 2007
_chemical_formula_sum 'C9 H7 Cl Fe O4'
_chemical_formula_weight 270.45
_chemical_name_systematic
;
?
;
_space_group_IT_number 2
_symmetry_cell_setting triclinic
_symmetry_space_group_name_Hall '-P 1'
_symmetry_space_group_name_H-M 'P -1'
_atom_sites_solution_hydrogens geom
_atom_sites_solution_primary direct
_atom_sites_solution_secondary difmap
_audit_creation_method SHELXL-97
_cell_angle_alpha 67.996(2)
_cell_angle_beta 83.392(2)
_cell_angle_gamma 77.062(2)
_cell_formula_units_Z 4
_cell_length_a 6.6386(8)
_cell_length_b 12.6126(16)
_cell_length_c 13.5047(17)
_cell_measurement_reflns_used 6291
_cell_measurement_temperature 150(2)
_cell_measurement_theta_max 55.010
_cell_measurement_theta_min 5.611
_cell_volume 1021.2(2)
_computing_cell_refinement 'Bruker SMART'
_computing_data_collection 'Bruker SMART'
_computing_data_reduction 'Bruker SAINT'
_computing_molecular_graphics 'Bruker SHELXTL'
_computing_publication_material 'Bruker SHELXTL'
_computing_structure_refinement 'SHELXL-97 (Sheldrick, 1997)'
_computing_structure_solution 'SHELXS-97 (Sheldrick, 1990)'
_diffrn_ambient_temperature 150(2)
_diffrn_detector_area_resol_mean 100
_diffrn_measured_fraction_theta_full 0.997
_diffrn_measured_fraction_theta_max 0.958
_diffrn_measurement_device_type 'CCD area detector'
_diffrn_measurement_method 'phi and omega scans'
_diffrn_radiation_monochromator graphite
_diffrn_radiation_source 'fine-focus sealed tube'
_diffrn_radiation_type MoK\a
_diffrn_radiation_wavelength 0.71073
_diffrn_reflns_av_R_equivalents 0.0257
_diffrn_reflns_av_sigmaI/netI 0.0287
_diffrn_reflns_limit_h_max 8
_diffrn_reflns_limit_h_min -8
_diffrn_reflns_limit_k_max 16
_diffrn_reflns_limit_k_min -16
_diffrn_reflns_limit_l_max 17
_diffrn_reflns_limit_l_min -17
_diffrn_reflns_number 11391
_diffrn_reflns_theta_full 25.00
_diffrn_reflns_theta_max 27.55
_diffrn_reflns_theta_min 1.63
_diffrn_standards_decay_% 0
_diffrn_standards_interval_count 0
_diffrn_standards_interval_time 0
_diffrn_standards_number 0
_exptl_absorpt_coefficient_mu 1.726
_exptl_absorpt_correction_T_max 0.8463
_exptl_absorpt_correction_T_min 0.4791
_exptl_absorpt_correction_type multi-scan
_exptl_absorpt_process_details sadabs
_exptl_crystal_colour RED
_exptl_crystal_density_diffrn 1.759
_exptl_crystal_density_method 'not measured'
_exptl_crystal_description BLOCK
_exptl_crystal_F_000 544
_exptl_crystal_size_max 0.50
_exptl_crystal_size_mid 0.20
_exptl_crystal_size_min 0.10
_refine_diff_density_max 0.439
_refine_diff_density_min -0.271
_refine_diff_density_rms 0.061
_refine_ls_extinction_method none
_refine_ls_goodness_of_fit_ref 1.041
_refine_ls_hydrogen_treatment constr
_refine_ls_matrix_type full
_refine_ls_number_parameters 273
_refine_ls_number_reflns 4526
_refine_ls_number_restraints 0
_refine_ls_restrained_S_all 1.041
_refine_ls_R_factor_all 0.0354
_refine_ls_R_factor_gt 0.0277
_refine_ls_shift/su_max 0.001
_refine_ls_shift/su_mean 0.000
_refine_ls_structure_factor_coef Fsqd
_refine_ls_weighting_details 'calc w=1/[\s^2^(Fo^2^)+(0.0416P)^2^+0.0477P] where P=(Fo^2^+2Fc^2^)/3'
_refine_ls_weighting_scheme calc
_refine_ls_wR_factor_gt 0.0705
_refine_ls_wR_factor_ref 0.0732
_reflns_number_gt 3814
_reflns_number_total 4526
_reflns_threshold_expression >2sigma(I)
_cod_data_source_file b704832g.txt
_cod_data_source_block ime116m
_cod_depositor_comments
;
The following automatic conversions were performed:
'_symmetry_cell_setting' value 'Triclinic' changed to 'triclinic'
according to '/home/saulius/struct/CIF-dictionaries/cif_core.dic'
dictionary named 'cif_core.dic' version 2.4.1 from
2010-06-29.

'_exptl_absorpt_correction_type' value 'MULTI-SCAN' changed
to 'multi-scan' according to
'/home/saulius/struct/CIF-dictionaries/cif_core.dic' dictionary named
'cif_core.dic' version 2.4.1 from 2010-06-29.

Automatic conversion script
Id: cif_fix_enum 1527 2010-12-29 10:47:43Z saulius 
;
_cod_original_sg_symbol_H-M P-1
_cod_database_code 7005723

loop_
_symmetry_equiv_pos_as_xyz
'x, y, z'
'-x, -y, -z'

loop_
_atom_site_label
_atom_site_type_symbol
_atom_site_fract_x
_atom_site_fract_y
_atom_site_fract_z
_atom_site_U_iso_or_equiv
_atom_site_adp_type
_atom_site_occupancy
_atom_site_symmetry_multiplicity
_atom_site_calc_flag
_atom_site_refinement_flags
_atom_site_disorder_assembly
_atom_site_disorder_group
Fe1A Fe 0.24473(4) 0.79616(2) 1.00184(2) 0.02225(8) Uani 1 1 d . . .
Cl1A Cl -0.09129(7) 0.80886(5) 1.06557(4) 0.03151(12) Uani 1 1 d . . .
O1A O 0.3399(3) 0.91081(14) 1.13839(14) 0.0460(4) Uani 1 1 d . . .
O2A O 0.3537(2) 0.55857(14) 1.15535(13) 0.0433(4) Uani 1 1 d . . .
O3A O -0.0689(2) 0.70459(14) 0.82927(13) 0.0394(4) Uani 1 1 d . . .
O4A O 0.2265(2) 0.57318(12) 0.88525(12) 0.0329(3) Uani 1 1 d . . .
C1A C 0.3024(3) 0.86585(18) 1.08606(17) 0.0309(5) Uani 1 1 d . . .
C2A C 0.3118(3) 0.65141(19) 1.09722(17) 0.0289(4) Uani 1 1 d . . .
C3A C 0.4363(3) 0.74454(18) 0.88809(15) 0.0263(4) Uani 1 1 d . . .
H3AA H 0.5384 0.6694 0.9023 0.032 Uiso 1 1 calc R . .
C4A C 0.4770(3) 0.84984(19) 0.88721(17) 0.0310(5) Uani 1 1 d . . .
H4AA H 0.6130 0.8623 0.9012 0.037 Uiso 1 1 calc R . .
C5A C 0.2910(3) 0.93720(19) 0.85905(16) 0.0316(5) Uani 1 1 d . . .
H5AA H 0.2739 1.0206 0.8518 0.038 Uiso 1 1 calc R . .
C6A C 0.1376(3) 0.88495(18) 0.84425(15) 0.0280(4) Uani 1 1 d . . .
H6AA H -0.0082 0.9249 0.8248 0.034 Uiso 1 1 calc R . .
C7A C 0.2227(3) 0.76452(17) 0.86315(15) 0.0244(4) Uani 1 1 d . . .
C8A C 0.1081(3) 0.68032(18) 0.85631(15) 0.0271(4) Uani 1 1 d . . .
C9A C 0.1349(4) 0.4818(2) 0.8787(2) 0.0402(5) Uani 1 1 d . . .
H9AA H 0.2092 0.4056 0.9243 0.060 Uiso 1 1 calc R . .
H9AB H 0.1444 0.4855 0.8045 0.060 Uiso 1 1 calc R . .
H9AC H -0.0107 0.4926 0.9028 0.060 Uiso 1 1 calc R . .
Fe1B Fe 0.49656(4) 0.20427(2) 0.52575(2) 0.02362(9) Uani 1 1 d . . .
Cl1B Cl 0.20493(7) 0.12674(4) 0.58352(4) 0.03076(12) Uani 1 1 d . . .
O1B O 0.4200(3) 0.31277(15) 0.68765(13) 0.0450(4) Uani 1 1 d . . .
O2B O 0.7559(3) -0.01183(14) 0.65952(14) 0.0461(4) Uani 1 1 d . . .
O3B O 0.0487(2) 0.42909(13) 0.36184(12) 0.0361(4) Uani 1 1 d . . .
O4B O 0.2590(2) 0.53193(12) 0.38980(12) 0.0322(3) Uani 1 1 d . . .
C1B C 0.4501(3) 0.27017(18) 0.62567(17) 0.0304(5) Uani 1 1 d . . .
C2B C 0.6539(3) 0.07249(19) 0.60894(17) 0.0314(5) Uani 1 1 d . . .
C3B C 0.6093(3) 0.34640(18) 0.41473(16) 0.0277(4) Uani 1 1 d . . .
H3BA H 0.6521 0.4093 0.4306 0.033 Uiso 1 1 calc R . .
C4B C 0.7383(3) 0.24204(18) 0.41336(17) 0.0311(5) Uani 1 1 d . . .
H4BA H 0.8891 0.2177 0.4285 0.037 Uiso 1 1 calc R . .
C5B C 0.6183(3) 0.17796(19) 0.38340(16) 0.0317(5) Uani 1 1 d . . .
H5BA H 0.6700 0.1009 0.3750 0.038 Uiso 1 1 calc R . .
C6B C 0.4153(3) 0.24384(18) 0.36658(15) 0.0286(4) Uani 1 1 d . . .
H6BA H 0.2972 0.2209 0.3451 0.034 Uiso 1 1 calc R . .
C7B C 0.4062(3) 0.34765(17) 0.38697(15) 0.0244(4) Uani 1 1 d . . .
C8B C 0.2175(3) 0.43840(18) 0.37821(15) 0.0269(4) Uani 1 1 d . . .
C9B C 0.0868(3) 0.6309(2) 0.3723(2) 0.0407(6) Uani 1 1 d . . .
H9BA H 0.1300 0.6934 0.3860 0.061 Uiso 1 1 calc R . .
H9BB H -0.0295 0.6066 0.4210 0.061 Uiso 1 1 calc R . .
H9BC H 0.0441 0.6594 0.2983 0.061 Uiso 1 1 calc R . .

loop_
_atom_site_aniso_label
_atom_site_aniso_U_11
_atom_site_aniso_U_22
_atom_site_aniso_U_33
_atom_site_aniso_U_23
_atom_site_aniso_U_13
_atom_site_aniso_U_12
Fe1A 0.02351(14) 0.02164(15) 0.02183(15) -0.00793(11) -0.00341(11) -0.00337(11)
Cl1A 0.0265(2) 0.0339(3) 0.0345(3) -0.0148(2) 0.0022(2) -0.0040(2)
O1A 0.0609(11) 0.0410(10) 0.0458(10) -0.0231(8) -0.0171(8) -0.0086(8)
O2A 0.0461(9) 0.0315(9) 0.0369(9) -0.0001(7) -0.0012(7) 0.0010(7)
O3A 0.0283(8) 0.0463(9) 0.0494(10) -0.0236(8) -0.0131(7) -0.0014(7)
O4A 0.0304(7) 0.0278(8) 0.0457(9) -0.0173(7) -0.0102(6) -0.0041(6)
C1A 0.0335(11) 0.0277(11) 0.0298(11) -0.0074(9) -0.0066(9) -0.0052(9)
C2A 0.0246(10) 0.0332(12) 0.0273(11) -0.0109(9) -0.0006(8) -0.0025(8)
C3A 0.0225(9) 0.0303(11) 0.0256(10) -0.0106(8) 0.0005(8) -0.0037(8)
C4A 0.0298(10) 0.0350(12) 0.0293(11) -0.0111(9) 0.0033(8) -0.0115(9)
C5A 0.0407(12) 0.0271(11) 0.0245(11) -0.0055(9) 0.0013(9) -0.0097(9)
C6A 0.0322(10) 0.0282(11) 0.0204(10) -0.0068(8) -0.0044(8) -0.0011(8)
C7A 0.0253(9) 0.0280(10) 0.0195(9) -0.0095(8) -0.0007(7) -0.0030(8)
C8A 0.0279(10) 0.0324(11) 0.0229(10) -0.0126(8) -0.0022(8) -0.0047(8)
C9A 0.0436(13) 0.0357(13) 0.0499(14) -0.0204(11) -0.0107(11) -0.0116(10)
Fe1B 0.02478(15) 0.02174(15) 0.02216(15) -0.00552(11) -0.00431(11) -0.00268(11)
Cl1B 0.0287(2) 0.0257(3) 0.0342(3) -0.0064(2) -0.0002(2) -0.00628(19)
O1B 0.0510(10) 0.0509(11) 0.0415(10) -0.0263(9) -0.0016(8) -0.0100(8)
O2B 0.0485(10) 0.0327(9) 0.0462(10) -0.0028(8) -0.0194(8) 0.0022(8)
O3B 0.0282(8) 0.0385(9) 0.0381(9) -0.0075(7) -0.0067(6) -0.0075(6)
O4B 0.0287(7) 0.0282(8) 0.0399(9) -0.0154(7) -0.0081(6) 0.0026(6)
C1B 0.0303(10) 0.0292(11) 0.0295(11) -0.0070(9) -0.0046(8) -0.0061(9)
C2B 0.0319(10) 0.0313(11) 0.0301(11) -0.0085(9) -0.0056(9) -0.0065(9)
C3B 0.0263(10) 0.0274(10) 0.0273(10) -0.0058(8) -0.0017(8) -0.0077(8)
C4B 0.0263(10) 0.0304(11) 0.0303(11) -0.0059(9) 0.0033(8) -0.0040(8)
C5B 0.0383(11) 0.0273(11) 0.0261(11) -0.0094(9) 0.0033(9) -0.0023(9)
C6B 0.0354(11) 0.0304(11) 0.0193(10) -0.0076(8) -0.0019(8) -0.0070(9)
C7B 0.0254(9) 0.0247(10) 0.0195(9) -0.0036(8) -0.0016(7) -0.0052(8)
C8B 0.0270(10) 0.0285(11) 0.0195(10) -0.0025(8) -0.0008(8) -0.0046(8)
C9B 0.0364(12) 0.0354(12) 0.0458(14) -0.0168(11) -0.0073(10) 0.0085(10)

loop_
_atom_type_symbol
_atom_type_description
_atom_type_scat_dispersion_real
_atom_type_scat_dispersion_imag
_atom_type_scat_source
C C 0.0033 0.0016 'International Tables Vol C Tables 4.2.6.8 and 6.1.1.4'
H H 0.0000 0.0000 'International Tables Vol C Tables 4.2.6.8 and 6.1.1.4'
O O 0.0106 0.0060 'International Tables Vol C Tables 4.2.6.8 and 6.1.1.4'
Cl Cl 0.1484 0.1585 'International Tables Vol C Tables 4.2.6.8 and 6.1.1.4'
Fe Fe 0.3463 0.8444 'International Tables Vol C Tables 4.2.6.8 and 6.1.1.4'

loop_
_geom_angle_atom_site_label_1
_geom_angle_atom_site_label_2
_geom_angle_atom_site_label_3
_geom_angle
_geom_angle_site_symmetry_1
_geom_angle_site_symmetry_3
_geom_angle_publ_flag
C2A Fe1A C1A 94.95(9) . . ?
C2A Fe1A C3A 89.42(9) . . ?
C1A Fe1A C3A 128.52(9) . . ?
C2A Fe1A C7A 101.75(9) . . ?
C1A Fe1A C7A 159.14(9) . . ?
C3A Fe1A C7A 40.47(7) . . ?
C2A Fe1A C4A 114.87(9) . . ?
C1A Fe1A C4A 94.62(9) . . ?
C3A Fe1A C4A 39.50(8) . . ?
C7A Fe1A C4A 67.09(8) . . ?
C2A Fe1A C6A 140.36(9) . . ?
C1A Fe1A C6A 124.69(9) . . ?
C3A Fe1A C6A 66.66(8) . . ?
C7A Fe1A C6A 39.82(8) . . ?
C4A Fe1A C6A 66.10(8) . . ?
C2A Fe1A C5A 154.15(9) . . ?
C1A Fe1A C5A 93.33(9) . . ?
C3A Fe1A C5A 66.45(8) . . ?
C7A Fe1A C5A 66.32(8) . . ?
C4A Fe1A C5A 39.91(8) . . ?
C6A Fe1A C5A 38.47(8) . . ?
C2A Fe1A Cl1A 90.67(7) . . ?
C1A Fe1A Cl1A 90.86(7) . . ?
C3A Fe1A Cl1A 140.45(6) . . ?
C7A Fe1A Cl1A 101.25(5) . . ?
C4A Fe1A Cl1A 153.21(6) . . ?
C6A Fe1A Cl1A 89.31(6) . . ?
C5A Fe1A Cl1A 113.67(6) . . ?
C8A O4A C9A 116.44(16) . . ?
O1A C1A Fe1A 179.2(2) . . ?
O2A C2A Fe1A 178.0(2) . . ?
C4A C3A C7A 108.05(17) . . ?
C4A C3A Fe1A 70.58(12) . . ?
C7A C3A Fe1A 69.84(11) . . ?
C4A C3A H3AA 126.0 . . ?
C7A C3A H3AA 126.0 . . ?
Fe1A C3A H3AA 126.0 . . ?
C3A C4A C5A 108.07(18) . . ?
C3A C4A Fe1A 69.92(12) . . ?
C5A C4A Fe1A 71.37(12) . . ?
C3A C4A H4AA 125.9 . . ?
C5A C4A H4AA 125.9 . . ?
Fe1A C4A H4AA 125.9 . . ?
C6A C5A C4A 108.03(19) . . ?
C6A C5A Fe1A 70.58(12) . . ?
C4A C5A Fe1A 68.72(11) . . ?
C6A C5A H5AA 126.0 . . ?
C4A C5A H5AA 126.0 . . ?
Fe1A C5A H5AA 126.0 . . ?
C5A C6A C7A 108.81(17) . . ?
C5A C6A Fe1A 70.95(11) . . ?
C7A C6A Fe1A 68.69(11) . . ?
C5A C6A H6AA 125.6 . . ?
C7A C6A H6AA 125.6 . . ?
Fe1A C6A H6AA 125.6 . . ?
C6A C7A C3A 107.01(17) . . ?
C6A C7A C8A 124.94(17) . . ?
C3A C7A C8A 128.05(18) . . ?
C6A C7A Fe1A 71.49(11) . . ?
C3A C7A Fe1A 69.69(11) . . ?
C8A C7A Fe1A 124.47(14) . . ?
O3A C8A O4A 124.9(2) . . ?
O3A C8A C7A 124.54(19) . . ?
O4A C8A C7A 110.56(16) . . ?
O4A C9A H9AA 109.5 . . ?
O4A C9A H9AB 109.5 . . ?
H9AA C9A H9AB 109.5 . . ?
O4A C9A H9AC 109.5 . . ?
H9AA C9A H9AC 109.5 . . ?
H9AB C9A H9AC 109.5 . . ?
C2B Fe1B C1B 94.39(10) . . ?
C2B Fe1B C4B 92.08(9) . . ?
C1B Fe1B C4B 118.86(9) . . ?
C2B Fe1B C3B 124.87(9) . . ?
C1B Fe1B C3B 92.14(9) . . ?
C4B Fe1B C3B 39.40(8) . . ?
C2B Fe1B C7B 157.67(9) . . ?
C1B Fe1B C7B 101.86(9) . . ?
C4B Fe1B C7B 66.71(7) . . ?
C3B Fe1B C7B 40.21(7) . . ?
C2B Fe1B C5B 93.20(9) . . ?
C1B Fe1B C5B 157.84(9) . . ?
C4B Fe1B C5B 39.98(8) . . ?
C3B Fe1B C5B 66.57(8) . . ?
C7B Fe1B C5B 66.26(8) . . ?
C2B Fe1B C6B 126.66(9) . . ?
C1B Fe1B C6B 138.95(8) . . ?
C4B Fe1B C6B 66.19(8) . . ?
C3B Fe1B C6B 66.50(8) . . ?
C7B Fe1B C6B 39.46(8) . . ?
C5B Fe1B C6B 38.89(8) . . ?
C2B Fe1B Cl1B 91.16(7) . . ?
C1B Fe1B Cl1B 90.49(7) . . ?
C4B Fe1B Cl1B 150.09(6) . . ?
C3B Fe1B Cl1B 143.50(5) . . ?
C7B Fe1B Cl1B 103.80(5) . . ?
C5B Fe1B Cl1B 110.15(6) . . ?
C6B Fe1B Cl1B 88.29(6) . . ?
C8B O4B C9B 115.46(16) . . ?
O1B C1B Fe1B 179.2(2) . . ?
O2B C2B Fe1B 178.2(2) . . ?
C4B C3B C7B 107.82(18) . . ?
C4B C3B Fe1B 70.27(12) . . ?
C7B C3B Fe1B 70.13(11) . . ?
C4B C3B H3BA 126.1 . . ?
C7B C3B H3BA 126.1 . . ?
Fe1B C3B H3BA 126.1 . . ?
C3B C4B C5B 108.37(18) . . ?
C3B C4B Fe1B 70.34(11) . . ?
C5B C4B Fe1B 71.02(12) . . ?
C3B C4B H4BA 125.8 . . ?
C5B C4B H4BA 125.8 . . ?
Fe1B C4B H4BA 125.8 . . ?
C6B C5B C4B 107.74(18) . . ?
C6B C5B Fe1B 70.95(11) . . ?
C4B C5B Fe1B 69.00(12) . . ?
C6B C5B H5BA 126.1 . . ?
C4B C5B H5BA 126.1 . . ?
Fe1B C5B H5BA 126.1 . . ?
C5B C6B C7B 108.43(18) . . ?
C5B C6B Fe1B 70.16(11) . . ?
C7B C6B Fe1B 69.13(11) . . ?
C5B C6B H6BA 125.8 . . ?
C7B C6B H6BA 125.8 . . ?
Fe1B C6B H6BA 125.8 . . ?
C6B C7B C3B 107.62(17) . . ?
C6B C7B C8B 124.16(17) . . ?
C3B C7B C8B 128.22(18) . . ?
C6B C7B Fe1B 71.41(11) . . ?
C3B C7B Fe1B 69.67(11) . . ?
C8B C7B Fe1B 125.09(13) . . ?
O3B C8B O4B 124.69(18) . . ?
O3B C8B C7B 124.1(2) . . ?
O4B C8B C7B 111.22(16) . . ?
O4B C9B H9BA 109.5 . . ?
O4B C9B H9BB 109.5 . . ?
H9BA C9B H9BB 109.5 . . ?
O4B C9B H9BC 109.5 . . ?
H9BA C9B H9BC 109.5 . . ?
H9BB C9B H9BC 109.5 . . ?

loop_
_geom_bond_atom_site_label_1
_geom_bond_atom_site_label_2
_geom_bond_distance
_geom_bond_site_symmetry_2
_geom_bond_publ_flag
Fe1A C2A 1.788(2) . ?
Fe1A C1A 1.792(2) . ?
Fe1A C3A 2.081(2) . ?
Fe1A C7A 2.0829(19) . ?
Fe1A C4A 2.090(2) . ?
Fe1A C6A 2.1201(19) . ?
Fe1A C5A 2.125(2) . ?
Fe1A Cl1A 2.2899(6) . ?
O1A C1A 1.134(3) . ?
O2A C2A 1.131(2) . ?
O3A C8A 1.209(2) . ?
O4A C8A 1.340(2) . ?
O4A C9A 1.452(3) . ?
C3A C4A 1.409(3) . ?
C3A C7A 1.440(3) . ?
C3A H3AA 1.0000 . ?
C4A C5A 1.439(3) . ?
C4A H4AA 1.0000 . ?
C5A C6A 1.399(3) . ?
C5A H5AA 1.0000 . ?
C6A C7A 1.432(3) . ?
C6A H6AA 1.0000 . ?
C7A C8A 1.472(3) . ?
C9A H9AA 0.9800 . ?
C9A H9AB 0.9800 . ?
C9A H9AC 0.9800 . ?
Fe1B C2B 1.791(2) . ?
Fe1B C1B 1.799(2) . ?
Fe1B C4B 2.085(2) . ?
Fe1B C3B 2.086(2) . ?
Fe1B C7B 2.0919(18) . ?
Fe1B C5B 2.112(2) . ?
Fe1B C6B 2.122(2) . ?
Fe1B Cl1B 2.2894(6) . ?
O1B C1B 1.131(3) . ?
O2B C2B 1.138(2) . ?
O3B C8B 1.206(2) . ?
O4B C8B 1.336(3) . ?
O4B C9B 1.457(2) . ?
C3B C4B 1.406(3) . ?
C3B C7B 1.436(3) . ?
C3B H3BA 1.0000 . ?
C4B C5B 1.435(3) . ?
C4B H4BA 1.0000 . ?
C5B C6B 1.409(3) . ?
C5B H5BA 1.0000 . ?
C6B C7B 1.423(3) . ?
C6B H6BA 1.0000 . ?
C7B C8B 1.478(3) . ?
C9B H9BA 0.9800 . ?
C9B H9BB 0.9800 . ?
C9B H9BC 0.9800 . ?
